data_4318305
loop_
_publ_author_name
'Li-Min Zheng'
'Ping Yin'
Xin

_publ_section_title
;
 Novel Coordination Polymer Containing a Mixed Valence Copper(I,II)
 Phosphonate Unit: CuI2CuII(hedpH2)2(4,4'-bpy)2.2H2O (hedp =
 1-Hydroxyethylidenediphosphonate)
;
_journal_name_full 'Inorganic Chemistry'
_journal_page_first 4084
_journal_page_last 4086
_journal_paper_doi 10.1021/ic015631o
_journal_volume 41
_journal_year 2002
_chemical_formula_sum 'C24 H32 Cu3 N4 O16 P4'
_chemical_formula_weight 947.04
_chemical_name_systematic
; 
 ? 
;
_space_group_IT_number 14
_symmetry_cell_setting monoclinic
_symmetry_space_group_name_Hall '-P 2ybc'
_symmetry_space_group_name_H-M 'P 1 21/c 1'
_atom_sites_solution_hydrogens geom
_atom_sites_solution_primary direct
_atom_sites_solution_secondary difmap
_audit_creation_method SHELXL-97
_cell_angle_alpha 90.00
_cell_angle_beta 91.17(3)
_cell_angle_gamma 90.00
_cell_formula_units_Z 2
_cell_length_a 10.206(2)
_cell_length_b 21.400(4)
_cell_length_c 7.3056(15)
_cell_measurement_reflns_used 1568
_cell_measurement_temperature 293(2)
_cell_measurement_theta_max 23.44
_cell_measurement_theta_min 2.76
_cell_volume 1595.3(5)
_computing_cell_refinement 'Bruker SAINT software (Bruker, 1999)'
_computing_data_collection 'Siemens SMART software (Siemens, 1996)'
_computing_data_reduction 'Bruker SAINT software (Bruker, 1999)'
_computing_structure_refinement 'SHELXL-97 (Sheldrick, 1997)'
_computing_structure_solution 'SHELXS-97 (Sheldrick, 1997)'
_diffrn_ambient_temperature 293(2)
_diffrn_detector_area_resol_mean 4K
_diffrn_measured_fraction_theta_full 0.995
_diffrn_measured_fraction_theta_max 0.995
_diffrn_measurement_device_type 'Siemens SMART CCD'
_diffrn_measurement_method CCD
_diffrn_radiation_monochromator graphite
_diffrn_radiation_source 'fine-focus sealed tube'
_diffrn_radiation_type MoK\a
_diffrn_radiation_wavelength 0.71073
_diffrn_reflns_av_R_equivalents 0.0647
_diffrn_reflns_av_sigmaI/netI 0.0665
_diffrn_reflns_limit_h_max 12
_diffrn_reflns_limit_h_min -12
_diffrn_reflns_limit_k_max 25
_diffrn_reflns_limit_k_min 0
_diffrn_reflns_limit_l_max 8
_diffrn_reflns_limit_l_min 0
_diffrn_reflns_number 8332
_diffrn_reflns_theta_full 25.05
_diffrn_reflns_theta_max 25.05
_diffrn_reflns_theta_min 1.90
_diffrn_standards_decay_% 0.0
_exptl_absorpt_coefficient_mu 2.266
_exptl_absorpt_correction_T_max 0.98681
_exptl_absorpt_correction_T_min 0.69323
_exptl_absorpt_correction_type empirical
_exptl_crystal_colour yellow
_exptl_crystal_density_diffrn 1.972
_exptl_crystal_density_method 'not measured'
_exptl_crystal_description Plate
_exptl_crystal_F_000 958
_exptl_crystal_size_max 0.20
_exptl_crystal_size_mid 0.15
_exptl_crystal_size_min 0.02
_refine_diff_density_max 0.567
_refine_diff_density_min -0.468
_refine_diff_density_rms 0.103
_refine_ls_extinction_method none
_refine_ls_goodness_of_fit_ref 0.936
_refine_ls_hydrogen_treatment mixed
_refine_ls_matrix_type full
_refine_ls_number_parameters 244
_refine_ls_number_reflns 2807
_refine_ls_number_restraints 3
_refine_ls_restrained_S_all 0.935
_refine_ls_R_factor_all 0.0625
_refine_ls_R_factor_gt 0.0438
_refine_ls_shift/su_max 0.001
_refine_ls_shift/su_mean 0.000
_refine_ls_structure_factor_coef Fsqd
_refine_ls_weighting_details 'calc w=1/[\s^2^(Fo^2^)+(0.0456P)^2^+0.0000P] where P=(Fo^2^+2Fc^2^)/3'
_refine_ls_weighting_scheme calc
_refine_ls_wR_factor_gt 0.0939
_refine_ls_wR_factor_ref 0.0989
_reflns_number_gt 2039
_reflns_number_total 2900
_reflns_threshold_expression >2sigma(I)
_cod_data_source_file ic015631o_s2.cif
_cod_data_source_block Cu3(hedpH2)2(4,4'-bipy)2(H2O)2
_cod_depositor_comments
;
The following automatic conversions were performed:

'_symmetry_cell_setting' value 'Monoclinic' changed to 'monoclinic'
according to the built-in table from CIF Core dictionary named
'cif_core.dic' version 2.4.1 from 2010-06-29.

Automatic conversion script
Id: cif_fix_values 1646 2011-03-28 12:23:43Z adriana 
;
_cod_original_cell_volume 1595.2(6)
_cod_database_code 4318305

loop_
_symmetry_equiv_pos_as_xyz
'x, y, z'
'-x, y+1/2, -z+1/2'
'-x, -y, -z'
'x, -y-1/2, z-1/2'

loop_
_atom_site_label
_atom_site_type_symbol
_atom_site_fract_x
_atom_site_fract_y
_atom_site_fract_z
_atom_site_U_iso_or_equiv
_atom_site_adp_type
_atom_site_occupancy
_atom_site_symmetry_multiplicity
_atom_site_calc_flag
_atom_site_refinement_flags
_atom_site_disorder_assembly
_atom_site_disorder_group
Cu1 Cu 0.0000 0.5000 0.0000 0.0297(2) Uani 1 2 d S . .
Cu2 Cu 0.11792(5) 0.29269(3) 0.41833(8) 0.0348(2) Uani 1 1 d . . .
P1 P 0.14166(11) 0.44579(6) 0.34891(18) 0.0287(3) Uani 1 1 d . . .
P2 P 0.30464(11) 0.51512(6) 0.06998(19) 0.0329(3) Uani 1 1 d . . .
O1 O 0.0231(3) 0.47973(13) 0.2671(4) 0.0300(8) Uani 1 1 d . . .
O1W O 0.0821(4) 0.3949(2) -0.0811(6) 0.0648(12) Uani 1 1 d G . .
H1WA H 0.1481 0.4003 -0.1601 0.091 Uiso 1 1 d G . .
H1WB H 0.1040 0.3730 0.0205 0.091 Uiso 1 1 d G . .
O2 O 0.1668(3) 0.38205(13) 0.2761(4) 0.0350(8) Uani 1 1 d . . .
O3 O 0.1249(3) 0.44079(16) 0.5604(4) 0.0409(9) Uani 1 1 d D . .
H3 H 0.082(4) 0.4742(15) 0.618(6) 0.057 Uiso 1 1 d D . .
O4 O 0.1743(3) 0.53422(15) -0.0108(5) 0.0397(9) Uani 1 1 d . . .
O5 O 0.4070(3) 0.56559(14) 0.0580(5) 0.0425(9) Uani 1 1 d . . .
O6 O 0.3503(3) 0.45309(15) -0.0205(5) 0.0411(9) Uani 1 1 d D . .
H6 H 0.4422(11) 0.449(2) -0.020(7) 0.058 Uiso 1 1 d D . .
O7 O 0.4000(4) 0.4619(2) 0.3810(6) 0.0711(13) Uani 1 1 d D . .
H7 H 0.468(4) 0.460(3) 0.472(6) 0.099 Uiso 1 1 d D . .
N1 N 0.2831(3) 0.27541(17) 0.5363(5) 0.0290(9) Uani 1 1 d . . .
N2 N 0.9382(3) 0.21894(17) 0.8418(5) 0.0300(9) Uani 1 1 d . . .
C1 C 0.2841(4) 0.4967(2) 0.3135(7) 0.0350(12) Uani 1 1 d . . .
C2 C 0.2664(6) 0.5553(2) 0.4217(9) 0.0644(19) Uani 1 1 d . . .
H2A H 0.2560 0.5450 0.5484 0.097 Uiso 1 1 calc R . .
H2B H 0.1899 0.5771 0.3771 0.097 Uiso 1 1 calc R . .
H2C H 0.3420 0.5816 0.4089 0.097 Uiso 1 1 calc R . .
C3 C 0.3625(4) 0.3213(2) 0.5936(7) 0.0397(13) Uani 1 1 d . . .
H3A H 0.3320 0.3622 0.5868 0.048 Uiso 1 1 calc R . .
C4 C 0.4871(4) 0.3110(2) 0.6622(7) 0.0381(13) Uani 1 1 d . . .
H4A H 0.5373 0.3448 0.7025 0.046 Uiso 1 1 calc R . .
C5 C 0.5393(4) 0.25127(19) 0.6723(6) 0.0229(10) Uani 1 1 d . . .
C6 C 0.4545(4) 0.2042(2) 0.6171(6) 0.0309(12) Uani 1 1 d . . .
H6A H 0.4818 0.1628 0.6239 0.037 Uiso 1 1 calc R . .
C7 C 0.3308(4) 0.2177(2) 0.5524(6) 0.0341(12) Uani 1 1 d . . .
H7A H 0.2768 0.1846 0.5177 0.041 Uiso 1 1 calc R . .
C8 C 0.6762(4) 0.2397(2) 0.7358(6) 0.0237(10) Uani 1 1 d . . .
C9 C 0.7313(4) 0.1800(2) 0.7370(7) 0.0348(12) Uani 1 1 d . . .
H9A H 0.6807 0.1457 0.7021 0.042 Uiso 1 1 calc R . .
C10 C 0.8588(4) 0.1720(2) 0.7891(7) 0.0382(13) Uani 1 1 d . . .
H10A H 0.8929 0.1317 0.7883 0.046 Uiso 1 1 calc R . .
C11 C 0.8856(4) 0.2765(2) 0.8402(7) 0.0359(12) Uani 1 1 d . . .
H11A H 0.9385 0.3100 0.8748 0.043 Uiso 1 1 calc R . .
C12 C 0.7583(4) 0.2881(2) 0.7905(7) 0.0330(12) Uani 1 1 d . . .
H12A H 0.7264 0.3288 0.7933 0.040 Uiso 1 1 calc R . .

loop_
_atom_site_aniso_label
_atom_site_aniso_U_11
_atom_site_aniso_U_22
_atom_site_aniso_U_33
_atom_site_aniso_U_23
_atom_site_aniso_U_13
_atom_site_aniso_U_12
Cu1 0.0170(4) 0.0319(5) 0.0402(5) 0.0074(4) 0.0047(3) 0.0023(3)
Cu2 0.0179(3) 0.0407(4) 0.0454(4) 0.0013(3) -0.0079(3) -0.0005(3)
P1 0.0214(6) 0.0268(7) 0.0380(8) 0.0022(6) 0.0036(5) 0.0037(5)
P2 0.0176(6) 0.0284(7) 0.0529(9) 0.0032(6) 0.0055(6) -0.0019(5)
O1 0.0219(17) 0.0315(18) 0.037(2) 0.0046(15) 0.0055(14) 0.0048(13)
O1W 0.059(3) 0.062(3) 0.073(3) 0.008(2) 0.002(2) -0.005(2)
O2 0.0344(19) 0.0252(18) 0.046(2) 0.0051(15) 0.0075(16) 0.0064(14)
O3 0.040(2) 0.048(2) 0.035(2) 0.0012(17) 0.0057(16) 0.0184(17)
O4 0.0190(17) 0.042(2) 0.058(2) 0.0153(18) 0.0079(16) -0.0048(15)
O5 0.0209(18) 0.0268(18) 0.080(3) 0.0009(18) 0.0095(17) -0.0045(14)
O6 0.0223(18) 0.035(2) 0.067(3) -0.0086(17) 0.0130(17) -0.0038(15)
O7 0.034(2) 0.095(3) 0.083(3) 0.023(3) -0.013(2) 0.009(2)
N1 0.019(2) 0.034(2) 0.034(2) 0.0092(19) -0.0046(17) -0.0001(18)
N2 0.020(2) 0.035(2) 0.035(2) 0.0003(19) -0.0046(17) 0.0035(18)
C1 0.024(3) 0.028(3) 0.053(3) -0.003(2) 0.000(2) 0.001(2)
C2 0.069(4) 0.037(3) 0.089(5) -0.027(3) 0.037(4) -0.024(3)
C3 0.030(3) 0.024(3) 0.065(4) 0.004(2) -0.016(3) 0.003(2)
C4 0.025(3) 0.025(3) 0.063(4) 0.000(2) -0.016(2) -0.004(2)
C5 0.018(2) 0.026(3) 0.024(3) 0.002(2) -0.0014(18) -0.0002(19)
C6 0.025(3) 0.021(3) 0.047(3) 0.003(2) -0.005(2) 0.002(2)
C7 0.023(3) 0.035(3) 0.044(3) 0.000(2) -0.005(2) -0.009(2)
C8 0.020(2) 0.030(3) 0.021(2) 0.001(2) 0.0002(18) -0.003(2)
C9 0.023(3) 0.025(3) 0.056(4) 0.002(2) -0.007(2) -0.001(2)
C10 0.028(3) 0.026(3) 0.060(4) -0.003(2) -0.012(2) 0.004(2)
C11 0.024(3) 0.029(3) 0.054(3) -0.004(2) -0.010(2) -0.002(2)
C12 0.022(2) 0.026(3) 0.051(3) 0.001(2) -0.007(2) 0.003(2)

loop_
_atom_type_symbol
_atom_type_description
_atom_type_scat_dispersion_real
_atom_type_scat_dispersion_imag
_atom_type_scat_source
C C 0.0033 0.0016 'International Tables Vol C Tables 4.2.6.8 and 6.1.1.4'
H H 0.0000 0.0000 'International Tables Vol C Tables 4.2.6.8 and 6.1.1.4'
N N 0.0061 0.0033 'International Tables Vol C Tables 4.2.6.8 and 6.1.1.4'
O O 0.0106 0.0060 'International Tables Vol C Tables 4.2.6.8 and 6.1.1.4'
P P 0.1023 0.0942 'International Tables Vol C Tables 4.2.6.8 and 6.1.1.4'
Cu Cu 0.3201 1.2651 'International Tables Vol C Tables 4.2.6.8 and 6.1.1.4'

loop_
_geom_angle_atom_site_label_1
_geom_angle_atom_site_label_2
_geom_angle_atom_site_label_3
_geom_angle
_geom_angle_site_symmetry_1
_geom_angle_site_symmetry_3
_geom_angle_publ_flag
O4 Cu1 O4 180.0 . 3_565 ?
O4 Cu1 O1 91.82(13) . . ?
O4 Cu1 O1 88.18(13) 3_565 . ?
O4 Cu1 O1 88.18(13) . 3_565 ?
O4 Cu1 O1 91.82(13) 3_565 3_565 ?
O1 Cu1 O1 180.00(16) . 3_565 ?
N1 Cu2 N2 158.80(16) . 4_465 ?
N1 Cu2 O2 99.89(14) . . ?
N2 Cu2 O2 101.29(14) 4_465 . ?
O2 P1 O1 115.99(18) . . ?
O2 P1 O3 108.28(19) . . ?
O1 P1 O3 108.58(17) . . ?
O2 P1 C1 110.52(19) . . ?
O1 P1 C1 106.6(2) . . ?
O3 P1 C1 106.4(2) . . ?
O4 P2 O5 113.08(19) . . ?
O4 P2 O6 109.6(2) . . ?
O5 P2 O6 111.87(18) . . ?
O4 P2 C1 108.7(2) . . ?
O5 P2 C1 107.6(2) . . ?
O6 P2 C1 105.6(2) . . ?
P1 O1 Cu1 124.09(17) . . ?
P1 O2 Cu2 125.16(18) . . ?
P2 O4 Cu1 133.8(2) . . ?
C7 N1 C3 115.8(4) . . ?
C7 N1 Cu2 122.4(3) . . ?
C3 N1 Cu2 121.5(3) . . ?
C10 N2 C11 116.4(4) . . ?
C10 N2 Cu2 123.6(3) . 4_666 ?
C11 N2 Cu2 120.0(3) . 4_666 ?
O7 C1 C2 110.6(4) . . ?
O7 C1 P2 109.0(3) . . ?
C2 C1 P2 110.4(4) . . ?
O7 C1 P1 106.6(3) . . ?
C2 C1 P1 108.6(3) . . ?
P2 C1 P1 111.7(3) . . ?
N1 C3 C4 123.3(4) . . ?
C3 C4 C5 121.2(4) . . ?
C6 C5 C4 114.7(4) . . ?
C6 C5 C8 123.4(4) . . ?
C4 C5 C8 121.9(4) . . ?
C7 C6 C5 120.9(4) . . ?
N1 C7 C6 124.0(4) . . ?
C12 C8 C9 116.2(4) . . ?
C12 C8 C5 121.7(4) . . ?
C9 C8 C5 122.1(4) . . ?
C10 C9 C8 120.0(4) . . ?
N2 C10 C9 123.7(4) . . ?
N2 C11 C12 123.2(4) . . ?
C11 C12 C8 120.5(4) . . ?

loop_
_geom_bond_atom_site_label_1
_geom_bond_atom_site_label_2
_geom_bond_distance
_geom_bond_site_symmetry_2
_geom_bond_publ_flag
Cu1 O4 1.927(3) . ?
Cu1 O4 1.927(3) 3_565 ?
Cu1 O1 2.008(3) . ?
Cu1 O1 2.008(3) 3_565 ?
Cu2 N1 1.913(3) . ?
Cu2 N2 1.923(4) 4_465 ?
Cu2 O2 2.237(3) . ?
P1 O2 1.488(3) . ?
P1 O1 1.523(3) . ?
P1 O3 1.562(3) . ?
P1 C1 1.839(5) . ?
P2 O4 1.501(3) . ?
P2 O5 1.506(3) . ?
P2 O6 1.559(3) . ?
P2 C1 1.838(5) . ?
O7 C1 1.475(6) . ?
N1 C7 1.332(5) . ?
N1 C3 1.335(6) . ?
N2 C10 1.343(5) . ?
N2 C11 1.343(5) . ?
N2 Cu2 1.923(4) 4_666 ?
C1 C2 1.495(6) . ?
C3 C4 1.375(6) . ?
C4 C5 1.387(6) . ?
C5 C6 1.383(6) . ?
C5 C8 1.484(6) . ?
C6 C7 1.370(6) . ?
C8 C12 1.385(6) . ?
C8 C9 1.396(6) . ?
C9 C10 1.359(6) . ?
C11 C12 1.365(6) . ?

loop_
_geom_hbond_atom_site_label_D
_geom_hbond_atom_site_label_H
_geom_hbond_atom_site_label_A
_geom_hbond_distance_DH
_geom_hbond_distance_HA
_geom_hbond_distance_DA
_geom_hbond_angle_DHA
_geom_hbond_site_symmetry_A
O1W H1WA O3 0.90 2.23 2.839(5) 124.7 1_554
O1W H1WB O2 0.90 1.97 2.746(6) 143.0 .
O3 H3 O1 0.944(10) 1.689(16) 2.615(4) 166(5) 3_566
O6 H6 O5 0.942(10) 1.600(15) 2.530(4) 168(5) 3_665
O7 H7 O7 0.952(10) 2.38(4) 3.113(9) 134(5) 3_666

loop_
_geom_torsion_atom_site_label_1
_geom_torsion_atom_site_label_2
_geom_torsion_atom_site_label_3
_geom_torsion_atom_site_label_4
_geom_torsion
_geom_torsion_site_symmetry_1
_geom_torsion_site_symmetry_2
_geom_torsion_site_symmetry_3
_geom_torsion_site_symmetry_4
_geom_torsion_publ_flag
O2 P1 O1 Cu1 -59.6(3) . . . . ?
O3 P1 O1 Cu1 178.3(2) . . . . ?
C1 P1 O1 Cu1 64.0(3) . . . . ?
O4 Cu1 O1 P1 -48.6(2) . . . . ?
O4 Cu1 O1 P1 131.4(2) 3_565 . . . ?
O1 Cu1 O1 P1 77(100) 3_565 . . . ?
O1 P1 O2 Cu2 -102.1(2) . . . . ?
O3 P1 O2 Cu2 20.2(3) . . . . ?
C1 P1 O2 Cu2 136.4(2) . . . . ?
N1 Cu2 O2 P1 -95.3(2) . . . . ?
N2 Cu2 O2 P1 85.7(2) 4_465 . . . ?
O5 P2 O4 Cu1 -166.4(3) . . . . ?
O6 P2 O4 Cu1 68.0(3) . . . . ?
C1 P2 O4 Cu1 -47.0(3) . . . . ?
O4 Cu1 O4 P2 -135.86(16) 3_565 . . . ?
O1 Cu1 O4 P2 40.6(3) . . . . ?
O1 Cu1 O4 P2 -139.4(3) 3_565 . . . ?
N2 Cu2 N1 C7 35.3(7) 4_465 . . . ?
O2 Cu2 N1 C7 -142.2(4) . . . . ?
N2 Cu2 N1 C3 -150.6(4) 4_465 . . . ?
O2 Cu2 N1 C3 32.0(4) . . . . ?
O4 P2 C1 O7 164.6(3) . . . . ?
O5 P2 C1 O7 -72.6(4) . . . . ?
O6 P2 C1 O7 47.1(4) . . . . ?
O4 P2 C1 C2 -73.7(4) . . . . ?
O5 P2 C1 C2 49.1(4) . . . . ?
O6 P2 C1 C2 168.7(3) . . . . ?
O4 P2 C1 P1 47.2(3) . . . . ?
O5 P2 C1 P1 170.0(2) . . . . ?
O6 P2 C1 P1 -70.4(3) . . . . ?
O2 P1 C1 O7 -49.2(4) . . . . ?
O1 P1 C1 O7 -176.1(3) . . . . ?
O3 P1 C1 O7 68.1(4) . . . . ?
O2 P1 C1 C2 -168.4(4) . . . . ?
O1 P1 C1 C2 64.7(4) . . . . ?
O3 P1 C1 C2 -51.0(4) . . . . ?
O2 P1 C1 P2 69.6(3) . . . . ?
O1 P1 C1 P2 -57.2(3) . . . . ?
O3 P1 C1 P2 -173.0(2) . . . . ?
C7 N1 C3 C4 1.3(7) . . . . ?
Cu2 N1 C3 C4 -173.3(4) . . . . ?
N1 C3 C4 C5 1.4(8) . . . . ?
C3 C4 C5 C6 -2.9(7) . . . . ?
C3 C4 C5 C8 176.4(5) . . . . ?
C4 C5 C6 C7 2.1(7) . . . . ?
C8 C5 C6 C7 -177.3(4) . . . . ?
C3 N1 C7 C6 -2.2(7) . . . . ?
Cu2 N1 C7 C6 172.3(4) . . . . ?
C5 C6 C7 N1 0.5(8) . . . . ?
C6 C5 C8 C12 -179.9(4) . . . . ?
C4 C5 C8 C12 0.9(7) . . . . ?
C6 C5 C8 C9 2.7(7) . . . . ?
C4 C5 C8 C9 -176.5(4) . . . . ?
C12 C8 C9 C10 -0.3(7) . . . . ?
C5 C8 C9 C10 177.3(4) . . . . ?
C11 N2 C10 C9 -0.3(7) . . . . ?
Cu2 N2 C10 C9 179.2(4) 4_666 . . . ?
C8 C9 C10 N2 0.2(8) . . . . ?
C10 N2 C11 C12 0.7(7) . . . . ?
Cu2 N2 C11 C12 -178.9(4) 4_666 . . . ?
N2 C11 C12 C8 -0.8(8) . . . . ?
C9 C8 C12 C11 0.6(7) . . . . ?
C5 C8 C12 C11 -177.0(4) . . . . ?
